data_7118739
loop_
_publ_author_name
'Berg, Claudia'
'Braun, Thomas'
'Laubenstein, Reik'
'Braun, Beatrice'

_publ_section_title
;
 Palladium-mediated borylation of pentafluorosulfanyl functionalized
 compounds: the crucial role of metal fluorido complexes.
;
_journal_issue 20
_journal_name_full 'Chemical communications (Cambridge, England)'
_journal_page_first 3931
_journal_page_last 3934
_journal_paper_doi 10.1039/c5cc10219g
_journal_volume 52
_journal_year 2016
_chemical_formula_moiety 'C24 H46 Br F5 P2 Pd S'
_chemical_formula_sum 'C24 H46 Br F5 P2 Pd S'
_chemical_formula_weight 709.92
_chemical_name_systematic
;
 ?
;
_space_group_crystal_system monoclinic
_space_group_IT_number 14
_space_group_name_Hall '-P 2ybc'
_space_group_name_H-M_alt 'P 1 21/c 1'
_symmetry_space_group_name_Hall '-P 2ybc'
_symmetry_space_group_name_H-M 'P 1 21/c 1'
_atom_sites_solution_hydrogens geom
_audit_creation_method SHELXL-2013
_audit_update_record
;
2015-11-26 deposited with the CCDC.
2016-02-08 downloaded from the CCDC.
;
_cell_angle_alpha 90
_cell_angle_beta 108.762(4)
_cell_angle_gamma 90
_cell_formula_units_Z 4
_cell_length_a 9.3877(5)
_cell_length_b 12.7766(5)
_cell_length_c 26.0735(15)
_cell_measurement_reflns_used 27745
_cell_measurement_temperature 100(2)
_cell_measurement_theta_max 26.54
_cell_measurement_theta_min 3.11
_cell_volume 2961.2(3)
_computing_cell_refinement 'X-AREA (Stoe & Cie, 2002)'
_computing_data_collection 'X-AREA (Stoe & Cie, 2002)'
_computing_data_reduction 'X-RED (Stoe & Cie, 2002)'
_computing_structure_refinement 'SHELXL-2013 (Sheldrick, 2013)'
_computing_structure_solution 'SHELXS97 (Sheldrick, 1997)'
_diffrn_ambient_temperature 100(2)
_diffrn_measured_fraction_theta_full 0.998
_diffrn_measured_fraction_theta_max 0.983
_diffrn_measurement_device_type 'STOE IPDS 2T'
_diffrn_measurement_method 'rotation method'
_diffrn_radiation_type MoK\a
_diffrn_radiation_wavelength 0.71073
_diffrn_reflns_av_R_equivalents 0.1608
_diffrn_reflns_av_unetI/netI 0.0731
_diffrn_reflns_laue_measured_fraction_full 0.998
_diffrn_reflns_laue_measured_fraction_max 0.983
_diffrn_reflns_limit_h_max 11
_diffrn_reflns_limit_h_min -11
_diffrn_reflns_limit_k_max 15
_diffrn_reflns_limit_k_min -15
_diffrn_reflns_limit_l_max 32
_diffrn_reflns_limit_l_min -32
_diffrn_reflns_number 37264
_diffrn_reflns_point_group_measured_fraction_full 0.998
_diffrn_reflns_point_group_measured_fraction_max 0.983
_diffrn_reflns_theta_full 25.242
_diffrn_reflns_theta_max 26.483
_diffrn_reflns_theta_min 3.189
_exptl_absorpt_coefficient_mu 2.198
_exptl_absorpt_correction_T_max 0.673
_exptl_absorpt_correction_T_min 0.536
_exptl_absorpt_correction_type multi-scan
_exptl_absorpt_process_details 'Spek, 2003'
_exptl_crystal_colour 'light yellow'
_exptl_crystal_density_diffrn 1.592
_exptl_crystal_description fragment
_exptl_crystal_F_000 1448
_exptl_crystal_size_max 0.360
_exptl_crystal_size_mid 0.240
_exptl_crystal_size_min 0.180
_refine_diff_density_max 1.016
_refine_diff_density_min -1.053
_refine_diff_density_rms 0.143
_refine_ls_extinction_method none
_refine_ls_goodness_of_fit_ref 0.954
_refine_ls_hydrogen_treatment constr
_refine_ls_matrix_type full
_refine_ls_number_parameters 319
_refine_ls_number_reflns 6017
_refine_ls_number_restraints 0
_refine_ls_restrained_S_all 0.954
_refine_ls_R_factor_all 0.0564
_refine_ls_R_factor_gt 0.0472
_refine_ls_shift/su_max 0.000
_refine_ls_shift/su_mean 0.000
_refine_ls_structure_factor_coef Fsqd
_refine_ls_weighting_details 'w=1/[\s^2^(Fo^2^)+(0.1000P)^2^] where P=(Fo^2^+2Fc^2^)/3'
_refine_ls_weighting_scheme calc
_refine_ls_wR_factor_gt 0.1328
_refine_ls_wR_factor_ref 0.1434
_reflns_Friedel_coverage 0.000
_reflns_number_gt 5217
_reflns_number_total 6017
_reflns_threshold_expression 'I > 2\s(I)'
_cod_data_source_file c5cc10219g2.cif
_cod_data_source_block cb1_78
_cod_depositor_comments 'Adding full bibliography for 7118737--7118742.cif.'
_cod_database_code 7118739
_shelx_space_group_comment
;
The symmetry employed for this shelxl refinement is uniquely defined
by the following loop, which should always be used as a source of
symmetry information in preference to the above space-group names.
They are only intended as comments.
;
_shelx_estimated_absorpt_t_min 0.505
_shelx_estimated_absorpt_t_max 0.693
_shelxl_version_number 2013-4

loop_
_space_group_symop_operation_xyz
'x, y, z'
'-x, y+1/2, -z+1/2'
'-x, -y, -z'
'x, -y-1/2, z-1/2'

loop_
_atom_site_label
_atom_site_type_symbol
_atom_site_fract_x
_atom_site_fract_y
_atom_site_fract_z
_atom_site_U_iso_or_equiv
_atom_site_adp_type
_atom_site_occupancy
_atom_site_site_symmetry_order
_atom_site_calc_flag
_atom_site_refinement_flags_posn
_atom_site_refinement_flags_adp
Pd1 Pd 0.36113(3) 0.14557(2) 0.10163(2) 0.01782(13) Uani 1 1 d . .
Br1 Br 0.12432(5) 0.13730(3) 0.02443(2) 0.03336(16) Uani 1 1 d . .
S1 S 1.01034(11) 0.14538(7) 0.29688(4) 0.0257(2) Uani 1 1 d . .
P1 P 0.34634(10) 0.32728(8) 0.09795(4) 0.0195(2) Uani 1 1 d . .
P2 P 0.35624(10) -0.03625(7) 0.11149(4) 0.0172(2) Uani 1 1 d . .
F1 F 0.9467(3) 0.0754(3) 0.33350(12) 0.0483(8) Uani 1 1 d . .
F2 F 0.9738(3) 0.2446(2) 0.32466(12) 0.0511(8) Uani 1 1 d . .
F3 F 1.0610(3) 0.0434(3) 0.27379(14) 0.0639(11) Uani 1 1 d . .
F4 F 1.0895(3) 0.2134(3) 0.26471(13) 0.0662(11) Uani 1 1 d . .
F5 F 1.1663(3) 0.1415(2) 0.34359(11) 0.0377(7) Uani 1 1 d . .
C1 C 0.2090(4) 0.3761(3) 0.12889(17) 0.0256(8) Uani 1 1 d . .
H1 H 0.2129 0.4543 0.1283 0.031 Uiso 1 1 calc R U
C2 C 0.2536(5) 0.3424(4) 0.18772(19) 0.0337(10) Uani 1 1 d . .
H2A H 0.1848 0.3740 0.2047 0.051 Uiso 1 1 calc R U
H2B H 0.3566 0.3654 0.2068 0.051 Uiso 1 1 calc R U
H2C H 0.2480 0.2659 0.1897 0.051 Uiso 1 1 calc R U
C3 C 0.0474(5) 0.3439(4) 0.0999(2) 0.0402(12) Uani 1 1 d . .
H3A H 0.0390 0.2675 0.1008 0.060 Uiso 1 1 calc R U
H3B H 0.0174 0.3678 0.0622 0.060 Uiso 1 1 calc R U
H3C H -0.0185 0.3756 0.1181 0.060 Uiso 1 1 calc R U
C4 C 0.2773(5) 0.3776(3) 0.02844(17) 0.0272(9) Uani 1 1 d . .
H4 H 0.1729 0.3491 0.0134 0.033 Uiso 1 1 calc R U
C5 C 0.3607(6) 0.3316(4) -0.00744(18) 0.0356(10) Uani 1 1 d . .
H5A H 0.3055 0.3474 -0.0454 0.053 Uiso 1 1 calc R U
H5B H 0.3688 0.2556 -0.0024 0.053 Uiso 1 1 calc R U
H5C H 0.4617 0.3622 0.0023 0.053 Uiso 1 1 calc R U
C6 C 0.2584(5) 0.4939(3) 0.02196(19) 0.0360(10) Uani 1 1 d . .
H6A H 0.3576 0.5274 0.0325 0.054 Uiso 1 1 calc R U
H6B H 0.2019 0.5199 0.0451 0.054 Uiso 1 1 calc R U
H6C H 0.2034 0.5106 -0.0159 0.054 Uiso 1 1 calc R U
C7 C 0.5187(4) 0.3990(3) 0.13572(16) 0.0234(8) Uani 1 1 d . .
H7 H 0.5633 0.3597 0.1704 0.028 Uiso 1 1 calc R U
C8 C 0.4995(5) 0.5105(3) 0.15186(18) 0.0317(9) Uani 1 1 d . .
H8A H 0.5978 0.5393 0.1728 0.048 Uiso 1 1 calc R U
H8B H 0.4327 0.5116 0.1740 0.048 Uiso 1 1 calc R U
H8C H 0.4557 0.5529 0.1193 0.048 Uiso 1 1 calc R U
C9 C 0.6357(5) 0.3956(4) 0.1069(2) 0.0345(10) Uani 1 1 d . .
H9A H 0.6077 0.4450 0.0765 0.052 Uiso 1 1 calc R U
H9B H 0.6407 0.3247 0.0932 0.052 Uiso 1 1 calc R U
H9C H 0.7341 0.4149 0.1323 0.052 Uiso 1 1 calc R U
C10 C 0.2694(4) -0.1066(3) 0.04811(15) 0.0218(8) Uani 1 1 d . .
H10 H 0.1626 -0.0819 0.0354 0.026 Uiso 1 1 calc R U
C11 C 0.2583(5) -0.2249(3) 0.05187(17) 0.0296(9) Uani 1 1 d . .
H11A H 0.1905 -0.2522 0.0176 0.044 Uiso 1 1 calc R U
H11B H 0.2188 -0.2427 0.0813 0.044 Uiso 1 1 calc R U
H11C H 0.3583 -0.2559 0.0592 0.044 Uiso 1 1 calc R U
C12 C 0.3305(5) -0.0768(4) 0.00278(15) 0.0296(9) Uani 1 1 d . .
H12A H 0.4285 -0.1104 0.0089 0.044 Uiso 1 1 calc R U
H12B H 0.3421 -0.0007 0.0022 0.044 Uiso 1 1 calc R U
H12C H 0.2604 -0.1003 -0.0320 0.044 Uiso 1 1 calc R U
C13 C 0.2341(4) -0.0716(3) 0.15162(15) 0.0232(8) Uani 1 1 d . .
H13 H 0.2334 -0.1496 0.1543 0.028 Uiso 1 1 calc R U
C14 C 0.2948(5) -0.0286(3) 0.20862(16) 0.0289(9) Uani 1 1 d . .
H14A H 0.2799 0.0473 0.2079 0.043 Uiso 1 1 calc R U
H14B H 0.4025 -0.0443 0.2237 0.043 Uiso 1 1 calc R U
H14C H 0.2415 -0.0611 0.2312 0.043 Uiso 1 1 calc R U
C15 C 0.0730(4) -0.0359(4) 0.12595(18) 0.0305(9) Uani 1 1 d . .
H15A H 0.0143 -0.0542 0.1497 0.046 Uiso 1 1 calc R U
H15B H 0.0296 -0.0705 0.0908 0.046 Uiso 1 1 calc R U
H15C H 0.0708 0.0401 0.1207 0.046 Uiso 1 1 calc R U
C16 C 0.5373(4) -0.0986(3) 0.14798(15) 0.0197(7) Uani 1 1 d . .
H16 H 0.5895 -0.0504 0.1784 0.024 Uiso 1 1 calc R U
C17 C 0.5296(4) -0.2035(3) 0.17336(17) 0.0273(8) Uani 1 1 d . .
H17A H 0.4865 -0.2553 0.1448 0.041 Uiso 1 1 calc R U
H17B H 0.4663 -0.1981 0.1967 0.041 Uiso 1 1 calc R U
H17C H 0.6312 -0.2254 0.1951 0.041 Uiso 1 1 calc R U
C18 C 0.6372(4) -0.1058(4) 0.11251(17) 0.0290(9) Uani 1 1 d . .
H18A H 0.7407 -0.1211 0.1351 0.044 Uiso 1 1 calc R U
H18B H 0.6348 -0.0390 0.0937 0.044 Uiso 1 1 calc R U
H18C H 0.6007 -0.1617 0.0858 0.044 Uiso 1 1 calc R U
C19 C 0.5567(4) 0.1513(3) 0.16163(16) 0.0188(8) Uani 1 1 d . .
C20 C 0.6920(5) 0.1447(3) 0.15070(17) 0.0236(8) Uani 1 1 d . .
H20 H 0.6896 0.1413 0.1140 0.028 Uiso 1 1 calc R U
C21 C 0.8292(5) 0.1429(3) 0.19098(18) 0.0248(9) Uani 1 1 d . .
H21 H 0.9197 0.1372 0.1823 0.030 Uiso 1 1 calc R U
C22 C 0.8334(4) 0.1495(3) 0.24374(17) 0.0225(8) Uani 1 1 d . .
C23 C 0.7032(4) 0.1588(3) 0.25643(16) 0.0213(8) Uani 1 1 d . .
H23 H 0.7065 0.1642 0.2931 0.026 Uiso 1 1 calc R U
C24 C 0.5661(4) 0.1601(3) 0.21484(16) 0.0203(8) Uani 1 1 d . .
H24 H 0.4760 0.1674 0.2237 0.024 Uiso 1 1 calc R U

loop_
_atom_site_aniso_label
_atom_site_aniso_U_11
_atom_site_aniso_U_22
_atom_site_aniso_U_33
_atom_site_aniso_U_23
_atom_site_aniso_U_13
_atom_site_aniso_U_12
Pd1 0.01697(19) 0.01519(19) 0.02019(19) -0.00004(9) 0.00443(13) -0.00024(9)
Br1 0.0270(3) 0.0224(2) 0.0389(3) 0.00124(15) -0.0059(2) -0.00134(14)
S1 0.0172(5) 0.0299(6) 0.0293(5) -0.0010(4) 0.0064(4) 0.0012(3)
P1 0.0198(5) 0.0157(5) 0.0234(5) 0.0004(3) 0.0078(4) 0.0002(3)
P2 0.0173(5) 0.0152(5) 0.0197(4) 0.0003(3) 0.0069(3) 0.0001(3)
F1 0.0309(14) 0.0586(19) 0.0471(16) 0.0237(14) 0.0008(12) -0.0099(13)
F2 0.0350(14) 0.0439(17) 0.0575(18) -0.0220(14) -0.0088(13) 0.0118(12)
F3 0.0358(15) 0.079(2) 0.061(2) -0.0291(17) -0.0056(14) 0.0348(15)
F4 0.0263(14) 0.114(3) 0.0503(18) 0.0292(19) 0.0006(13) -0.0276(16)
F5 0.0202(13) 0.0538(18) 0.0355(15) -0.0025(11) 0.0041(11) 0.0035(10)
C1 0.025(2) 0.0248(19) 0.031(2) 0.0032(16) 0.0137(17) 0.0025(16)
C2 0.036(2) 0.039(2) 0.035(2) 0.0033(18) 0.022(2) 0.0086(19)
C3 0.023(2) 0.042(3) 0.057(3) -0.005(2) 0.016(2) 0.0001(18)
C4 0.032(2) 0.0235(19) 0.028(2) -0.0013(16) 0.0122(17) 0.0040(17)
C5 0.049(3) 0.035(2) 0.028(2) 0.0033(18) 0.019(2) 0.002(2)
C6 0.044(3) 0.026(2) 0.038(2) 0.0063(18) 0.014(2) 0.0045(19)
C7 0.0188(17) 0.0197(19) 0.031(2) -0.0010(15) 0.0078(15) -0.0020(14)
C8 0.033(2) 0.019(2) 0.041(2) -0.0025(17) 0.0098(19) -0.0029(16)
C9 0.030(2) 0.030(2) 0.050(3) 0.002(2) 0.021(2) -0.0030(18)
C10 0.0192(18) 0.0190(18) 0.0252(18) -0.0028(15) 0.0045(15) 0.0007(14)
C11 0.031(2) 0.0183(19) 0.037(2) -0.0052(16) 0.0078(18) -0.0003(16)
C12 0.035(2) 0.035(2) 0.0220(18) -0.0054(16) 0.0147(16) -0.0030(18)
C13 0.0232(18) 0.0225(19) 0.0263(18) -0.0009(15) 0.0113(15) -0.0019(15)
C14 0.027(2) 0.038(2) 0.0267(19) 0.0022(17) 0.0151(16) -0.0023(17)
C15 0.025(2) 0.033(2) 0.037(2) 0.0010(18) 0.0158(17) 0.0002(17)
C16 0.0186(17) 0.0196(19) 0.0210(17) 0.0032(14) 0.0062(14) 0.0009(14)
C17 0.027(2) 0.021(2) 0.033(2) 0.0039(16) 0.0080(16) 0.0025(15)
C18 0.025(2) 0.033(2) 0.034(2) -0.0037(18) 0.0156(17) 0.0028(17)
C19 0.0127(17) 0.0137(17) 0.0244(19) -0.0017(12) -0.0017(15) 0.0009(12)
C20 0.023(2) 0.027(2) 0.0219(19) -0.0019(14) 0.0097(16) -0.0015(14)
C21 0.0184(19) 0.028(2) 0.032(2) -0.0038(15) 0.0125(17) -0.0024(14)
C22 0.0149(18) 0.023(2) 0.028(2) -0.0003(14) 0.0050(16) -0.0001(13)
C23 0.0235(19) 0.0224(18) 0.0211(18) 0.0015(14) 0.0117(15) 0.0009(14)
C24 0.0180(18) 0.0145(16) 0.032(2) -0.0016(14) 0.0125(15) 0.0008(13)

loop_
_atom_type_symbol
_atom_type_description
_atom_type_scat_dispersion_real
_atom_type_scat_dispersion_imag
_atom_type_scat_source
C C 0.0033 0.0016 'International Tables Vol C Tables 4.2.6.8 and 6.1.1.4'
H H 0.0000 0.0000 'International Tables Vol C Tables 4.2.6.8 and 6.1.1.4'
Br Br -0.2901 2.4595 'International Tables Vol C Tables 4.2.6.8 and 6.1.1.4'
F F 0.0171 0.0103 'International Tables Vol C Tables 4.2.6.8 and 6.1.1.4'
P P 0.1023 0.0942 'International Tables Vol C Tables 4.2.6.8 and 6.1.1.4'
Pd Pd -0.9988 1.0072 'International Tables Vol C Tables 4.2.6.8 and 6.1.1.4'
S S 0.1246 0.1234 'International Tables Vol C Tables 4.2.6.8 and 6.1.1.4'

loop_
_geom_angle_atom_site_label_1
_geom_angle_atom_site_label_2
_geom_angle_atom_site_label_3
_geom_angle
C19 Pd1 P1 91.35(10)
C19 Pd1 P2 89.76(10)
P1 Pd1 P2 173.09(4)
C19 Pd1 Br1 177.57(12)
P1 Pd1 Br1 89.02(3)
P2 Pd1 Br1 90.16(2)
F2 S1 F4 90.6(2)
F2 S1 F1 89.83(19)
F4 S1 F1 174.23(15)
F2 S1 F3 174.43(16)
F4 S1 F3 90.0(2)
F1 S1 F3 88.9(2)
F2 S1 F5 87.38(14)
F4 S1 F5 87.00(15)
F1 S1 F5 87.27(15)
F3 S1 F5 87.13(15)
F2 S1 C22 92.75(16)
F4 S1 C22 92.97(17)
F1 S1 C22 92.75(17)
F3 S1 C22 92.74(17)
F5 S1 C22 179.9(2)
C4 P1 C1 103.90(19)
C4 P1 C7 108.9(2)
C1 P1 C7 102.48(19)
C4 P1 Pd1 112.86(14)
C1 P1 Pd1 111.22(14)
C7 P1 Pd1 116.30(13)
C10 P2 C13 102.44(17)
C10 P2 C16 108.90(17)
C13 P2 C16 103.92(17)
C10 P2 Pd1 114.07(13)
C13 P2 Pd1 110.12(13)
C16 P2 Pd1 116.06(12)
C2 C1 C3 109.4(4)
C2 C1 P1 110.1(3)
C3 C1 P1 114.8(3)
C2 C1 H1 107.4
C3 C1 H1 107.4
P1 C1 H1 107.4
C1 C2 H2A 109.5
C1 C2 H2B 109.5
H2A C2 H2B 109.5
C1 C2 H2C 109.5
H2A C2 H2C 109.5
H2B C2 H2C 109.5
C1 C3 H3A 109.5
C1 C3 H3B 109.5
H3A C3 H3B 109.5
C1 C3 H3C 109.5
H3A C3 H3C 109.5
H3B C3 H3C 109.5
C6 C4 C5 112.3(4)
C6 C4 P1 116.8(3)
C5 C4 P1 112.6(3)
C6 C4 H4 104.5
C5 C4 H4 104.5
P1 C4 H4 104.5
C4 C5 H5A 109.5
C4 C5 H5B 109.5
H5A C5 H5B 109.5
C4 C5 H5C 109.5
H5A C5 H5C 109.5
H5B C5 H5C 109.5
C4 C6 H6A 109.5
C4 C6 H6B 109.5
H6A C6 H6B 109.5
C4 C6 H6C 109.5
H6A C6 H6C 109.5
H6B C6 H6C 109.5
C8 C7 C9 109.5(3)
C8 C7 P1 117.0(3)
C9 C7 P1 111.8(3)
C8 C7 H7 105.9
C9 C7 H7 105.9
P1 C7 H7 105.9
C7 C8 H8A 109.5
C7 C8 H8B 109.5
H8A C8 H8B 109.5
C7 C8 H8C 109.5
H8A C8 H8C 109.5
H8B C8 H8C 109.5
C7 C9 H9A 109.5
C7 C9 H9B 109.5
H9A C9 H9B 109.5
C7 C9 H9C 109.5
H9A C9 H9C 109.5
H9B C9 H9C 109.5
C11 C10 C12 110.5(3)
C11 C10 P2 116.8(3)
C12 C10 P2 114.2(3)
C11 C10 H10 104.6
C12 C10 H10 104.6
P2 C10 H10 104.6
C10 C11 H11A 109.5
C10 C11 H11B 109.5
H11A C11 H11B 109.5
C10 C11 H11C 109.5
H11A C11 H11C 109.5
H11B C11 H11C 109.5
C10 C12 H12A 109.5
C10 C12 H12B 109.5
H12A C12 H12B 109.5
C10 C12 H12C 109.5
H12A C12 H12C 109.5
H12B C12 H12C 109.5
C14 C13 C15 109.4(3)
C14 C13 P2 111.3(3)
C15 C13 P2 113.1(3)
C14 C13 H13 107.6
C15 C13 H13 107.6
P2 C13 H13 107.6
C13 C14 H14A 109.5
C13 C14 H14B 109.5
H14A C14 H14B 109.5
C13 C14 H14C 109.5
H14A C14 H14C 109.5
H14B C14 H14C 109.5
C13 C15 H15A 109.5
C13 C15 H15B 109.5
H15A C15 H15B 109.5
C13 C15 H15C 109.5
H15A C15 H15C 109.5
H15B C15 H15C 109.5
C17 C16 C18 109.9(3)
C17 C16 P2 116.5(3)
C18 C16 P2 111.1(3)
C17 C16 H16 106.2
C18 C16 H16 106.2
P2 C16 H16 106.2
C16 C17 H17A 109.5
C16 C17 H17B 109.5
H17A C17 H17B 109.5
C16 C17 H17C 109.5
H17A C17 H17C 109.5
H17B C17 H17C 109.5
C16 C18 H18A 109.5
C16 C18 H18B 109.5
H18A C18 H18B 109.5
C16 C18 H18C 109.5
H18A C18 H18C 109.5
H18B C18 H18C 109.5
C24 C19 C20 116.6(3)
C24 C19 Pd1 122.8(3)
C20 C19 Pd1 120.6(3)
C21 C20 C19 122.5(4)
C21 C20 H20 118.8
C19 C20 H20 118.8
C22 C21 C20 119.0(4)
C22 C21 H21 120.5
C20 C21 H21 120.5
C21 C22 C23 120.6(4)
C21 C22 S1 119.8(3)
C23 C22 S1 119.6(3)
C22 C23 C24 119.1(4)
C22 C23 H23 120.4
C24 C23 H23 120.4
C19 C24 C23 122.1(4)
C19 C24 H24 118.9
C23 C24 H24 118.9

loop_
_geom_bond_atom_site_label_1
_geom_bond_atom_site_label_2
_geom_bond_distance
Pd1 C19 1.994(3)
Pd1 P1 2.3260(10)
Pd1 P2 2.3393(9)
Pd1 Br1 2.4753(5)
S1 F2 1.552(3)
S1 F4 1.553(3)
S1 F1 1.561(3)
S1 F3 1.572(3)
S1 F5 1.575(3)
S1 C22 1.789(4)
P1 C4 1.834(4)
P1 C1 1.836(4)
P1 C7 1.844(4)
P2 C10 1.827(4)
P2 C13 1.840(4)
P2 C16 1.841(4)
C1 C2 1.517(6)
C1 C3 1.518(6)
C1 H1 1.0000
C2 H2A 0.9800
C2 H2B 0.9800
C2 H2C 0.9800
C3 H3A 0.9800
C3 H3B 0.9800
C3 H3C 0.9800
C4 C6 1.499(6)
C4 C5 1.518(6)
C4 H4 1.0000
C5 H5A 0.9800
C5 H5B 0.9800
C5 H5C 0.9800
C6 H6A 0.9800
C6 H6B 0.9800
C6 H6C 0.9800
C7 C8 1.513(5)
C7 C9 1.518(6)
C7 H7 1.0000
C8 H8A 0.9800
C8 H8B 0.9800
C8 H8C 0.9800
C9 H9A 0.9800
C9 H9B 0.9800
C9 H9C 0.9800
C10 C11 1.520(5)
C10 C12 1.519(5)
C10 H10 1.0000
C11 H11A 0.9800
C11 H11B 0.9800
C11 H11C 0.9800
C12 H12A 0.9800
C12 H12B 0.9800
C12 H12C 0.9800
C13 C14 1.513(5)
C13 C15 1.514(5)
C13 H13 1.0000
C14 H14A 0.9800
C14 H14B 0.9800
C14 H14C 0.9800
C15 H15A 0.9800
C15 H15B 0.9800
C15 H15C 0.9800
C16 C17 1.507(5)
C16 C18 1.517(5)
C16 H16 1.0000
C17 H17A 0.9800
C17 H17B 0.9800
C17 H17C 0.9800
C18 H18A 0.9800
C18 H18B 0.9800
C18 H18C 0.9800
C19 C24 1.366(6)
C19 C20 1.391(6)
C20 C21 1.376(6)
C20 H20 0.9500
C21 C22 1.366(6)
C21 H21 0.9500
C22 C23 1.370(6)
C23 C24 1.391(5)
C23 H23 0.9500
C24 H24 0.9500
